data_4024866
loop_
_publ_author_name
'Jennifer A. Kozak'
'Jennifer M. Dodd'
'Tyler J. Harrison'
'Katherine J. Jardine'
'Brian O. Patrick'
'Gregory R. Dake'

_publ_section_title
;
Enamides and Enesulfonamides as Nucleophiles: Formation of Complex Ring
Systems through a Platinum(II)-Catalyzed Addition/Friedel-Crafts Pathway
;
_journal_name_full 'Journal of Organic Chemistry'
_journal_page_first 6929
_journal_page_last 6935
_journal_paper_doi 10.1021/jo901512m
_journal_volume 74
_journal_year 2009
_chemical_formula_sum 'C23 H25 N O2 S'
_chemical_formula_weight 379.50
_chemical_name_systematic
;
 ?
;
_space_group_IT_number 2
_symmetry_cell_setting triclinic
_symmetry_space_group_name_Hall '-P 1'
_symmetry_space_group_name_H-M 'P -1'
_atom_sites_solution_hydrogens geom
_atom_sites_solution_primary direct
_atom_sites_solution_secondary difmap
_audit_creation_method SHELXL-97
_cell_angle_alpha 96.225(2)
_cell_angle_beta 106.497(2)
_cell_angle_gamma 117.853(2)
_cell_formula_units_Z 2
_cell_length_a 10.1897(6)
_cell_length_b 10.7592(7)
_cell_length_c 10.8037(6)
_cell_measurement_reflns_used 6964
_cell_measurement_temperature 173(2)
_cell_measurement_theta_max 27.86
_cell_measurement_theta_min 2.29
_cell_volume 962.65(10)
_computing_structure_refinement 'SHELXL-97 (Sheldrick, 1997)'
_diffrn_ambient_temperature 173(2)
_diffrn_measured_fraction_theta_full 0.989
_diffrn_measured_fraction_theta_max 0.989
_diffrn_measurement_device_type 'Bruker X8 APEX'
_diffrn_measurement_method 'area detector'
_diffrn_radiation_monochromator graphite
_diffrn_radiation_source 'fine-focus sealed tube'
_diffrn_radiation_type MoK\a
_diffrn_radiation_wavelength 0.71073
_diffrn_reflns_av_R_equivalents 0.0283
_diffrn_reflns_av_sigmaI/netI 0.0245
_diffrn_reflns_limit_h_max 13
_diffrn_reflns_limit_h_min -13
_diffrn_reflns_limit_k_max 14
_diffrn_reflns_limit_k_min -14
_diffrn_reflns_limit_l_max 14
_diffrn_reflns_limit_l_min -14
_diffrn_reflns_number 16435
_diffrn_reflns_theta_full 27.96
_diffrn_reflns_theta_max 27.96
_diffrn_reflns_theta_min 2.05
_exptl_absorpt_coefficient_mu 0.186
_exptl_absorpt_correction_T_max 0.946
_exptl_absorpt_correction_T_min 0.792
_exptl_absorpt_correction_type multi-scan
_exptl_crystal_colour colourless
_exptl_crystal_density_diffrn 1.309
_exptl_crystal_density_method 'not measured'
_exptl_crystal_description tablet
_exptl_crystal_F_000 404
_exptl_crystal_size_max 0.35
_exptl_crystal_size_mid 0.35
_exptl_crystal_size_min 0.30
_refine_diff_density_max 0.564
_refine_diff_density_min -0.392
_refine_diff_density_rms 0.052
_refine_ls_extinction_method none
_refine_ls_goodness_of_fit_ref 1.042
_refine_ls_hydrogen_treatment constr
_refine_ls_matrix_type full
_refine_ls_number_parameters 254
_refine_ls_number_reflns 4585
_refine_ls_number_restraints 0
_refine_ls_restrained_S_all 1.042
_refine_ls_R_factor_all 0.0544
_refine_ls_R_factor_gt 0.0449
_refine_ls_shift/su_max 0.009
_refine_ls_shift/su_mean 0.001
_refine_ls_structure_factor_coef Fsqd
_refine_ls_weighting_details 'calc w=1/[\s^2^(Fo^2^)+(0.0716P)^2^+0.3413P] where P=(Fo^2^+2Fc^2^)/3'
_refine_ls_weighting_scheme calc
_refine_ls_wR_factor_gt 0.1219
_refine_ls_wR_factor_ref 0.1301
_reflns_number_gt 3811
_reflns_number_total 4585
_reflns_threshold_expression >2sigma(I)
_cod_data_source_file jo901512m_si_002.cif
_cod_data_source_block gd017
_cod_database_code 4024866

loop_
_symmetry_equiv_pos_as_xyz
'x, y, z'
'-x, -y, -z'

loop_
_atom_site_label
_atom_site_type_symbol
_atom_site_fract_x
_atom_site_fract_y
_atom_site_fract_z
_atom_site_U_iso_or_equiv
_atom_site_adp_type
_atom_site_occupancy
_atom_site_symmetry_multiplicity
_atom_site_calc_flag
_atom_site_refinement_flags
_atom_site_disorder_assembly
_atom_site_disorder_group
C1 C 0.5269(2) -0.1893(2) 0.07479(15) 0.0357(4) Uani 1 1 d . . .
H1A H 0.4593 -0.1457 0.0676 0.043 Uiso 1 1 calc R . .
H1B H 0.4548 -0.2967 0.0347 0.043 Uiso 1 1 calc R . .
C2 C 0.6336(2) -0.1283(2) -0.00310(16) 0.0384(4) Uani 1 1 d . . .
H2A H 0.5666 -0.1454 -0.0972 0.046 Uiso 1 1 calc R . .
H2B H 0.6923 -0.1798 -0.0049 0.046 Uiso 1 1 calc R . .
C3 C 0.7528(2) 0.03488(19) 0.06123(15) 0.0358(4) Uani 1 1 d . . .
H3A H 0.6931 0.0864 0.0542 0.043 Uiso 1 1 calc R . .
H3B H 0.8232 0.0710 0.0103 0.043 Uiso 1 1 calc R . .
C5 C 0.85858(19) 0.07409(17) 0.21112(15) 0.0296(3) Uani 1 1 d . . .
C6 C 0.99674(18) 0.04787(18) 0.22722(17) 0.0338(3) Uani 1 1 d . B .
H6A H 0.9562 -0.0486 0.1662 0.041 Uiso 1 1 calc R . .
H6B H 1.0426 0.0469 0.3209 0.041 Uiso 1 1 calc R . .
C7 C 1.1271(2) 0.1691(2) 0.19406(19) 0.0432(4) Uani 1 1 d . . .
H7A H 1.2191 0.1548 0.2099 0.052 Uiso 1 1 calc R A 1
H7B H 1.0840 0.1636 0.0978 0.052 Uiso 1 1 calc R A 1
C8 C 1.1837(2) 0.3190(2) 0.2809(2) 0.0476(4) Uani 1 1 d . B 1
H8A H 1.2659 0.3391 0.3685 0.057 Uiso 1 1 calc R B 1
H8B H 1.2373 0.3932 0.2371 0.057 Uiso 1 1 calc R B 1
C9 C 1.0611(3) 0.3410(3) 0.3079(2) 0.0407(6) Uani 0.828(5) 1 d P B 1
H9 H 1.0890 0.4373 0.3487 0.049 Uiso 0.828(5) 1 calc PR B 1
C10 C 0.9138(3) 0.2309(2) 0.27698(19) 0.0317(5) Uani 0.828(5) 1 d P B 1
C11 C 0.7852(2) 0.23472(19) 0.31884(17) 0.0385(4) Uani 1 1 d . . .
C12 C 0.7542(3) 0.3423(2) 0.3527(2) 0.0529(5) Uani 1 1 d . B .
H12 H 0.8209 0.4394 0.3507 0.063 Uiso 1 1 calc R . .
C13 C 0.6250(3) 0.3075(2) 0.3895(2) 0.0578(6) Uani 1 1 d . . .
H13 H 0.6034 0.3815 0.4134 0.069 Uiso 1 1 calc R B .
C14 C 0.5254(2) 0.1653(2) 0.39215(17) 0.0461(5) Uani 1 1 d . B .
H14 H 0.4369 0.1427 0.4179 0.055 Uiso 1 1 calc R . .
C15 C 0.55717(19) 0.05694(18) 0.35670(16) 0.0337(3) Uani 1 1 d . . .
H15 H 0.4905 -0.0406 0.3576 0.040 Uiso 1 1 calc R B .
C16 C 0.68698(18) 0.09341(17) 0.32030(14) 0.0291(3) Uani 1 1 d . B .
C17 C 0.74980(18) -0.00475(17) 0.28801(14) 0.0287(3) Uani 1 1 d . B .
H17 H 0.8202 -0.0028 0.3752 0.034 Uiso 1 1 calc R . .
C18 C 0.77647(17) -0.30869(15) 0.25113(15) 0.0269(3) Uani 1 1 d . . .
C19 C 0.75076(19) -0.37391(17) 0.12117(16) 0.0320(3) Uani 1 1 d . . .
H19 H 0.6492 -0.4147 0.0503 0.038 Uiso 1 1 calc R . .
C20 C 0.8740(2) -0.37890(18) 0.09614(17) 0.0356(4) Uani 1 1 d . . .
H20 H 0.8571 -0.4215 0.0071 0.043 Uiso 1 1 calc R . .
C21 C 1.02273(19) -0.32252(17) 0.19937(18) 0.0356(4) Uani 1 1 d . . .
C22 C 1.04445(19) -0.26203(17) 0.32900(17) 0.0350(4) Uani 1 1 d . . .
H22 H 1.1443 -0.2255 0.4007 0.042 Uiso 1 1 calc R . .
C23 C 0.92257(19) -0.25409(16) 0.35563(15) 0.0307(3) Uani 1 1 d . . .
H23 H 0.9392 -0.2116 0.4447 0.037 Uiso 1 1 calc R . .
C24 C 1.1570(2) -0.3267(3) 0.1701(2) 0.0564(6) Uani 1 1 d . . .
H24A H 1.2524 -0.2277 0.2036 0.085 Uiso 1 1 calc R . .
H24B H 1.1237 -0.3634 0.0727 0.085 Uiso 1 1 calc R . .
H24C H 1.1820 -0.3918 0.2150 0.085 Uiso 1 1 calc R . .
N1 N 0.62177(15) -0.15779(14) 0.21781(12) 0.0297(3) Uani 1 1 d . . .
O1 O 0.47407(14) -0.41962(14) 0.20091(14) 0.0442(3) Uani 1 1 d . . .
O2 O 0.67345(16) -0.23771(14) 0.42194(12) 0.0420(3) Uani 1 1 d . . .
S1 S 0.62501(5) -0.28784(4) 0.27937(4) 0.03117(13) Uani 1 1 d . B .
C9B C 0.9947(13) 0.2523(11) 0.2746(9) 0.022(2) Uiso 0.172(5) 1 d P B 2
C10B C 0.9445(10) 0.3330(9) 0.3294(8) 0.025(2) Uiso 0.172(5) 1 d P B 2
H10B H 1.0046 0.4364 0.3678 0.030 Uiso 0.172(5) 1 calc PR B 2

loop_
_atom_site_aniso_label
_atom_site_aniso_U_11
_atom_site_aniso_U_22
_atom_site_aniso_U_33
_atom_site_aniso_U_23
_atom_site_aniso_U_13
_atom_site_aniso_U_12
C1 0.0340(8) 0.0473(9) 0.0262(7) 0.0075(7) 0.0055(6) 0.0256(7)
C2 0.0421(9) 0.0541(10) 0.0212(7) 0.0079(7) 0.0082(6) 0.0295(8)
C3 0.0444(9) 0.0499(9) 0.0257(7) 0.0162(7) 0.0142(7) 0.0324(8)
C5 0.0364(8) 0.0327(7) 0.0248(7) 0.0116(6) 0.0118(6) 0.0211(7)
C6 0.0294(7) 0.0398(8) 0.0362(8) 0.0185(7) 0.0144(6) 0.0184(7)
C7 0.0370(9) 0.0573(11) 0.0453(10) 0.0288(9) 0.0238(8) 0.0245(8)
C8 0.0422(10) 0.0508(11) 0.0522(11) 0.0300(9) 0.0223(9) 0.0204(9)
C9 0.0438(13) 0.0328(12) 0.0391(11) 0.0157(9) 0.0147(9) 0.0146(11)
C10 0.0371(12) 0.0308(10) 0.0294(9) 0.0135(8) 0.0127(8) 0.0183(9)
C11 0.0351(8) 0.0412(9) 0.0362(9) 0.0172(7) 0.0106(7) 0.0181(7)
C12 0.0581(12) 0.0318(9) 0.0521(11) 0.0088(8) 0.0036(9) 0.0214(9)
C13 0.0852(16) 0.0540(12) 0.0400(10) -0.0022(9) 0.0047(10) 0.0545(12)
C14 0.0501(10) 0.0741(13) 0.0305(8) 0.0108(8) 0.0171(8) 0.0446(10)
C15 0.0330(8) 0.0380(8) 0.0284(7) 0.0090(6) 0.0103(6) 0.0180(7)
C16 0.0345(7) 0.0352(8) 0.0211(6) 0.0064(6) 0.0089(6) 0.0222(7)
C17 0.0332(7) 0.0366(8) 0.0213(6) 0.0079(6) 0.0088(6) 0.0230(7)
C18 0.0287(7) 0.0237(6) 0.0282(7) 0.0074(5) 0.0093(6) 0.0145(6)
C19 0.0298(7) 0.0305(7) 0.0293(7) 0.0007(6) 0.0046(6) 0.0163(6)
C20 0.0380(8) 0.0334(8) 0.0329(8) 0.0000(6) 0.0099(7) 0.0207(7)
C21 0.0321(8) 0.0276(7) 0.0468(9) 0.0059(7) 0.0122(7) 0.0178(6)
C22 0.0303(8) 0.0304(8) 0.0371(8) 0.0057(6) 0.0028(6) 0.0168(6)
C23 0.0353(8) 0.0276(7) 0.0264(7) 0.0069(6) 0.0069(6) 0.0173(6)
C24 0.0403(10) 0.0589(12) 0.0702(14) 0.0011(10) 0.0190(10) 0.0307(10)
N1 0.0346(7) 0.0352(7) 0.0235(6) 0.0072(5) 0.0082(5) 0.0231(6)
O1 0.0317(6) 0.0427(7) 0.0539(8) 0.0148(6) 0.0184(6) 0.0147(5)
O2 0.0574(8) 0.0554(8) 0.0319(6) 0.0202(6) 0.0245(6) 0.0374(7)
S1 0.0334(2) 0.0358(2) 0.0306(2) 0.01238(16) 0.01531(16) 0.02041(17)

loop_
_atom_type_symbol
_atom_type_description
_atom_type_scat_dispersion_real
_atom_type_scat_dispersion_imag
_atom_type_scat_source
C C 0.0033 0.0016 'International Tables Vol C Tables 4.2.6.8 and 6.1.1.4'
H H 0.0000 0.0000 'International Tables Vol C Tables 4.2.6.8 and 6.1.1.4'
N N 0.0061 0.0033 'International Tables Vol C Tables 4.2.6.8 and 6.1.1.4'
O O 0.0106 0.0060 'International Tables Vol C Tables 4.2.6.8 and 6.1.1.4'
S S 0.1246 0.1234 'International Tables Vol C Tables 4.2.6.8 and 6.1.1.4'

loop_
_geom_angle_atom_site_label_1
_geom_angle_atom_site_label_2
_geom_angle_atom_site_label_3
_geom_angle
_geom_angle_site_symmetry_1
_geom_angle_site_symmetry_3
_geom_angle_publ_flag
N1 C1 C2 111.58(13) . . ?
N1 C1 H1A 109.3 . . ?
C2 C1 H1A 109.3 . . ?
N1 C1 H1B 109.3 . . ?
C2 C1 H1B 109.3 . . ?
H1A C1 H1B 108.0 . . ?
C1 C2 C3 110.62(13) . . ?
C1 C2 H2A 109.5 . . ?
C3 C2 H2A 109.5 . . ?
C1 C2 H2B 109.5 . . ?
C3 C2 H2B 109.5 . . ?
H2A C2 H2B 108.1 . . ?
C2 C3 C5 113.59(13) . . ?
C2 C3 H3A 108.8 . . ?
C5 C3 H3A 108.8 . . ?
C2 C3 H3B 108.8 . . ?
C5 C3 H3B 108.8 . . ?
H3A C3 H3B 107.7 . . ?
C10 C5 C6 113.35(15) . . ?
C10 C5 C3 107.48(13) . . ?
C6 C5 C3 112.00(13) . . ?
C10 C5 C17 98.82(13) . . ?
C6 C5 C17 114.81(12) . . ?
C3 C5 C17 109.44(13) . . ?
C10 C5 C9B 27.0(3) . . ?
C6 C5 C9B 87.9(4) . . ?
C3 C5 C9B 111.9(3) . . ?
C17 C5 C9B 119.4(3) . . ?
C5 C6 C7 109.95(14) . . ?
C5 C6 H6A 109.7 . . ?
C7 C6 H6A 109.7 . . ?
C5 C6 H6B 109.7 . . ?
C7 C6 H6B 109.7 . . ?
H6A C6 H6B 108.2 . . ?
C8 C7 C6 110.52(15) . . ?
C8 C7 H7A 109.5 . . ?
C6 C7 H7A 109.5 . . ?
C8 C7 H7B 109.5 . . ?
C6 C7 H7B 109.5 . . ?
H7A C7 H7B 108.1 . . ?
C9 C8 C7 117.16(17) . . ?
C9 C8 H8A 108.0 . . ?
C7 C8 H8A 108.0 . . ?
C9 C8 H8B 108.0 . . ?
C7 C8 H8B 108.0 . . ?
H8A C8 H8B 107.3 . . ?
C10 C9 C8 121.8(2) . . ?
C10 C9 H9 119.1 . . ?
C8 C9 H9 119.1 . . ?
C9 C10 C5 122.7(2) . . ?
C9 C10 C11 126.81(19) . . ?
C5 C10 C11 109.88(16) . . ?
C12 C11 C16 120.30(17) . . ?
C12 C11 C10B 95.3(4) . . ?
C16 C11 C10B 141.6(4) . . ?
C12 C11 C10 134.38(17) . . ?
C16 C11 C10 105.32(15) . . ?
C10B C11 C10 41.0(3) . . ?
C11 C12 C13 119.09(18) . . ?
C11 C12 H12 120.5 . . ?
C13 C12 H12 120.5 . . ?
C12 C13 C14 121.14(17) . . ?
C12 C13 H13 119.4 . . ?
C14 C13 H13 119.4 . . ?
C15 C14 C13 119.30(17) . . ?
C15 C14 H14 120.3 . . ?
C13 C14 H14 120.3 . . ?
C16 C15 C14 118.93(16) . . ?
C16 C15 H15 120.5 . . ?
C14 C15 H15 120.5 . . ?
C15 C16 C11 121.23(15) . . ?
C15 C16 C17 127.39(15) . . ?
C11 C16 C17 111.22(14) . . ?
N1 C17 C16 113.09(12) . . ?
N1 C17 C5 115.66(12) . . ?
C16 C17 C5 104.46(12) . . ?
N1 C17 H17 107.8 . . ?
C16 C17 H17 107.8 . . ?
C5 C17 H17 107.8 . . ?
C23 C18 C19 120.34(14) . . ?
C23 C18 S1 120.40(12) . . ?
C19 C18 S1 119.18(11) . . ?
C20 C19 C18 119.47(14) . . ?
C20 C19 H19 120.3 . . ?
C18 C19 H19 120.3 . . ?
C19 C20 C21 121.10(15) . . ?
C19 C20 H20 119.4 . . ?
C21 C20 H20 119.4 . . ?
C22 C21 C20 118.57(15) . . ?
C22 C21 C24 120.93(16) . . ?
C20 C21 C24 120.50(16) . . ?
C21 C22 C23 121.08(14) . . ?
C21 C22 H22 119.5 . . ?
C23 C22 H22 119.5 . . ?
C18 C23 C22 119.39(14) . . ?
C18 C23 H23 120.3 . . ?
C22 C23 H23 120.3 . . ?
C21 C24 H24A 109.5 . . ?
C21 C24 H24B 109.5 . . ?
H24A C24 H24B 109.5 . . ?
C21 C24 H24C 109.5 . . ?
H24A C24 H24C 109.5 . . ?
H24B C24 H24C 109.5 . . ?
C17 N1 C1 116.28(13) . . ?
C17 N1 S1 119.91(10) . . ?
C1 N1 S1 120.85(11) . . ?
O2 S1 O1 120.38(8) . . ?
O2 S1 N1 107.23(7) . . ?
O1 S1 N1 106.43(7) . . ?
O2 S1 C18 107.16(7) . . ?
O1 S1 C18 107.64(7) . . ?
N1 S1 C18 107.42(7) . . ?
C10B C9B C5 114.5(8) . . ?
C9B C10B C11 107.6(7) . . ?
C9B C10B H10B 126.2 . . ?
C11 C10B H10B 126.2 . . ?

loop_
_geom_bond_atom_site_label_1
_geom_bond_atom_site_label_2
_geom_bond_distance
_geom_bond_site_symmetry_2
_geom_bond_publ_flag
C1 N1 1.4728(19) . ?
C1 C2 1.514(2) . ?
C1 H1A 0.9900 . ?
C1 H1B 0.9900 . ?
C2 C3 1.518(2) . ?
C2 H2A 0.9900 . ?
C2 H2B 0.9900 . ?
C3 C5 1.549(2) . ?
C3 H3A 0.9900 . ?
C3 H3B 0.9900 . ?
C5 C10 1.515(2) . ?
C5 C6 1.528(2) . ?
C5 C17 1.561(2) . ?
C5 C9B 1.662(11) . ?
C6 C7 1.532(2) . ?
C6 H6A 0.9900 . ?
C6 H6B 0.9900 . ?
C7 C8 1.519(3) . ?
C7 H7A 0.9900 . ?
C7 H7B 0.9900 . ?
C8 C9 1.473(3) . ?
C8 H8A 0.9900 . ?
C8 H8B 0.9900 . ?
C9 C10 1.317(3) . ?
C9 H9 0.9500 . ?
C10 C11 1.518(3) . ?
C11 C12 1.374(3) . ?
C11 C16 1.381(2) . ?
C11 C10B 1.425(8) . ?
C12 C13 1.379(3) . ?
C12 H12 0.9500 . ?
C13 C14 1.395(3) . ?
C13 H13 0.9500 . ?
C14 C15 1.392(2) . ?
C14 H14 0.9500 . ?
C15 C16 1.379(2) . ?
C15 H15 0.9500 . ?
C16 C17 1.525(2) . ?
C17 N1 1.466(2) . ?
C17 H17 1.0000 . ?
C18 C23 1.386(2) . ?
C18 C19 1.392(2) . ?
C18 S1 1.7610(15) . ?
C19 C20 1.380(2) . ?
C19 H19 0.9500 . ?
C20 C21 1.394(2) . ?
C20 H20 0.9500 . ?
C21 C22 1.388(2) . ?
C21 C24 1.508(2) . ?
C22 C23 1.389(2) . ?
C22 H22 0.9500 . ?
C23 H23 0.9500 . ?
C24 H24A 0.9800 . ?
C24 H24B 0.9800 . ?
C24 H24C 0.9800 . ?
N1 S1 1.6228(13) . ?
O1 S1 1.4337(13) . ?
O2 S1 1.4305(12) . ?
C9B C10B 1.357(13) . ?
C10B H10B 0.9500 . ?

loop_
_geom_torsion_atom_site_label_1
_geom_torsion_atom_site_label_2
_geom_torsion_atom_site_label_3
_geom_torsion_atom_site_label_4
_geom_torsion
_geom_torsion_site_symmetry_1
_geom_torsion_site_symmetry_2
_geom_torsion_site_symmetry_3
_geom_torsion_site_symmetry_4
_geom_torsion_publ_flag
N1 C1 C2 C3 -55.45(18) . . . . ?
C1 C2 C3 C5 56.59(18) . . . . ?
C2 C3 C5 C10 -155.30(15) . . . . ?
C2 C3 C5 C6 79.57(17) . . . . ?
C2 C3 C5 C17 -48.94(17) . . . . ?
C2 C3 C5 C9B 176.4(4) . . . . ?
C10 C5 C6 C7 -46.78(19) . . . . ?
C3 C5 C6 C7 75.05(17) . . . . ?
C17 C5 C6 C7 -159.34(14) . . . . ?
C9B C5 C6 C7 -37.8(3) . . . . ?
C5 C6 C7 C8 55.86(19) . . . . ?
C6 C7 C8 C9 -38.6(2) . . . . ?
C7 C8 C9 C10 10.5(3) . . . . ?
C8 C9 C10 C5 -0.3(3) . . . . ?
C8 C9 C10 C11 169.57(17) . . . . ?
C6 C5 C10 C9 19.5(2) . . . . ?
C3 C5 C10 C9 -104.8(2) . . . . ?
C17 C5 C10 C9 141.45(18) . . . . ?
C9B C5 C10 C9 -0.7(6) . . . . ?
C6 C5 C10 C11 -151.94(14) . . . . ?
C3 C5 C10 C11 83.75(16) . . . . ?
C17 C5 C10 C11 -29.96(16) . . . . ?
C9B C5 C10 C11 -172.1(7) . . . . ?
C9 C10 C11 C12 26.6(3) . . . . ?
C5 C10 C11 C12 -162.43(19) . . . . ?
C9 C10 C11 C16 -152.79(19) . . . . ?
C5 C10 C11 C16 18.17(18) . . . . ?
C9 C10 C11 C10B 4.7(5) . . . . ?
C5 C10 C11 C10B 175.6(5) . . . . ?
C16 C11 C12 C13 0.7(3) . . . . ?
C10B C11 C12 C13 -164.3(4) . . . . ?
C10 C11 C12 C13 -178.59(19) . . . . ?
C11 C12 C13 C14 -0.3(3) . . . . ?
C12 C13 C14 C15 -0.2(3) . . . . ?
C13 C14 C15 C16 0.3(2) . . . . ?
C14 C15 C16 C11 0.1(2) . . . . ?
C14 C15 C16 C17 175.23(14) . . . . ?
C12 C11 C16 C15 -0.7(2) . . . . ?
C10B C11 C16 C15 155.0(6) . . . . ?
C10 C11 C16 C15 178.85(14) . . . . ?
C12 C11 C16 C17 -176.46(15) . . . . ?
C10B C11 C16 C17 -20.8(6) . . . . ?
C10 C11 C16 C17 3.04(17) . . . . ?
C15 C16 C17 N1 35.9(2) . . . . ?
C11 C16 C17 N1 -148.62(13) . . . . ?
C15 C16 C17 C5 162.49(15) . . . . ?
C11 C16 C17 C5 -22.02(16) . . . . ?
C10 C5 C17 N1 155.03(13) . . . . ?
C6 C5 C17 N1 -84.06(16) . . . . ?
C3 C5 C17 N1 42.87(17) . . . . ?
C9B C5 C17 N1 173.6(4) . . . . ?
C10 C5 C17 C16 30.04(15) . . . . ?
C6 C5 C17 C16 150.96(13) . . . . ?
C3 C5 C17 C16 -82.11(14) . . . . ?
C9B C5 C17 C16 48.7(4) . . . . ?
C23 C18 C19 C20 -2.4(2) . . . . ?
S1 C18 C19 C20 174.29(12) . . . . ?
C18 C19 C20 C21 1.4(3) . . . . ?
C19 C20 C21 C22 0.6(3) . . . . ?
C19 C20 C21 C24 -179.08(17) . . . . ?
C20 C21 C22 C23 -1.6(2) . . . . ?
C24 C21 C22 C23 178.09(17) . . . . ?
C19 C18 C23 C22 1.4(2) . . . . ?
S1 C18 C23 C22 -175.22(11) . . . . ?
C21 C22 C23 C18 0.6(2) . . . . ?
C16 C17 N1 C1 74.57(16) . . . . ?
C5 C17 N1 C1 -45.84(17) . . . . ?
C16 C17 N1 S1 -124.70(12) . . . . ?
C5 C17 N1 S1 114.90(13) . . . . ?
C2 C1 N1 C17 51.20(18) . . . . ?
C2 C1 N1 S1 -109.34(15) . . . . ?
C17 N1 S1 O2 41.25(13) . . . . ?
C1 N1 S1 O2 -158.91(12) . . . . ?
C17 N1 S1 O1 171.29(11) . . . . ?
C1 N1 S1 O1 -28.86(14) . . . . ?
C17 N1 S1 C18 -73.65(12) . . . . ?
C1 N1 S1 C18 86.20(13) . . . . ?
C23 C18 S1 O2 -11.23(15) . . . . ?
C19 C18 S1 O2 172.06(12) . . . . ?
C23 C18 S1 O1 -142.04(13) . . . . ?
C19 C18 S1 O1 41.26(14) . . . . ?
C23 C18 S1 N1 103.71(13) . . . . ?
C19 C18 S1 N1 -73.00(13) . . . . ?
C10 C5 C9B C10B 3.9(4) . . . . ?
C6 C5 C9B C10B -157.6(6) . . . . ?
C3 C5 C9B C10B 89.5(7) . . . . ?
C17 C5 C9B C10B -40.2(8) . . . . ?
C5 C9B C10B C11 2.0(8) . . . . ?
C12 C11 C10B C9B -168.3(6) . . . . ?
C16 C11 C10B C9B 32.7(9) . . . . ?
C10 C11 C10B C9B -3.8(4) . . . . ?
